data_4347644
loop_
_publ_author_name
'Antal, Peter'
'Draho\<s, Bohuslav'
'Herchel, Radovan'
'Tr\'avn\'i\<cek, Zden\<ek'

_publ_section_title
;
 Late First-Row Transition-Metal Complexes Containing a 2-Pyridylmethyl
 Pendant-Armed 15-Membered Macrocyclic Ligand. Field-Induced Slow Magnetic
 Relaxation in a Seven-Coordinate Cobalt(II) Compound.
;
_journal_issue 12
_journal_name_full 'Inorganic chemistry'
_journal_page_first 5957
_journal_page_last 5972
_journal_paper_doi 10.1021/acs.inorgchem.6b00415
_journal_volume 55
_journal_year 2016
_chemical_formula_sum 'C25 H31 N5 O2'
_chemical_formula_weight 433.55
_space_group_crystal_system triclinic
_space_group_IT_number 2
_space_group_name_Hall '-P 1'
_space_group_name_H-M_alt 'P -1'
_atom_sites_solution_hydrogens geom
_audit_creation_method SHELXL-2014/7
_cell_angle_alpha 106.360(3)
_cell_angle_beta 97.182(3)
_cell_angle_gamma 93.344(3)
_cell_formula_units_Z 2
_cell_length_a 6.1891(3)
_cell_length_b 12.1423(9)
_cell_length_c 15.9337(9)
_cell_measurement_reflns_used 8296
_cell_measurement_temperature 120(2)
_cell_measurement_theta_max 26.6
_cell_measurement_theta_min 2.7
_cell_volume 1134.40(12)
_computing_cell_refinement 'Bruker SAINT'
_computing_data_collection 'Bruker APEX3'
_computing_data_reduction 'Bruker SAINT'
_computing_molecular_graphics 'Bruker SHELXTL'
_computing_publication_material 'Bruker SHELXTL'
_computing_structure_refinement 'SHELXL-2014 (Sheldrick 2014)'
_computing_structure_solution 'SHELXS-97 (Sheldrick 2008)'
_diffrn_ambient_temperature 120(2)
_diffrn_measured_fraction_theta_full 0.999
_diffrn_measured_fraction_theta_max 0.995
_diffrn_measurement_device_type 'Bruker APEX-II CCD'
_diffrn_measurement_method '\f and \w scans'
_diffrn_radiation_type MoK\a
_diffrn_radiation_wavelength 0.71073
_diffrn_reflns_av_R_equivalents 0.1026
_diffrn_reflns_av_unetI/netI 0.0640
_diffrn_reflns_Laue_measured_fraction_full 0.999
_diffrn_reflns_Laue_measured_fraction_max 0.995
_diffrn_reflns_limit_h_max 7
_diffrn_reflns_limit_h_min -7
_diffrn_reflns_limit_k_max 15
_diffrn_reflns_limit_k_min -15
_diffrn_reflns_limit_l_max 20
_diffrn_reflns_limit_l_min -20
_diffrn_reflns_number 34964
_diffrn_reflns_point_group_measured_fraction_full 0.999
_diffrn_reflns_point_group_measured_fraction_max 0.995
_diffrn_reflns_theta_full 25.242
_diffrn_reflns_theta_max 26.815
_diffrn_reflns_theta_min 2.506
_exptl_absorpt_coefficient_mu 0.083
_exptl_absorpt_correction_T_max 0.745
_exptl_absorpt_correction_T_min 0.686
_exptl_absorpt_correction_type multi-scan
_exptl_absorpt_process_details
;
Bruker (2001). SADABS. Bruker AXS Inc., Madison, Wisconsin, USA.
;
_exptl_crystal_colour colourless
_exptl_crystal_density_diffrn 1.269
_exptl_crystal_description needle
_exptl_crystal_F_000 464
_exptl_crystal_size_max 0.200
_exptl_crystal_size_mid 0.100
_exptl_crystal_size_min 0.100
_refine_diff_density_max 0.290
_refine_diff_density_min -0.323
_refine_diff_density_rms 0.067
_refine_ls_extinction_method none
_refine_ls_goodness_of_fit_ref 1.067
_refine_ls_hydrogen_treatment constr
_refine_ls_matrix_type full
_refine_ls_number_parameters 289
_refine_ls_number_reflns 4833
_refine_ls_number_restraints 0
_refine_ls_restrained_S_all 1.067
_refine_ls_R_factor_all 0.1051
_refine_ls_R_factor_gt 0.0630
_refine_ls_shift/su_max 0.000
_refine_ls_shift/su_mean 0.000
_refine_ls_structure_factor_coef Fsqd
_refine_ls_weighting_details 'w=1/[\s^2^(Fo^2^)+(0.0491P)^2^+0.9822P] where P=(Fo^2^+2Fc^2^)/3'
_refine_ls_weighting_scheme calc
_refine_ls_wR_factor_gt 0.1226
_refine_ls_wR_factor_ref 0.1370
_reflns_Friedel_coverage 0.000
_reflns_number_gt 3410
_reflns_number_total 4833
_reflns_threshold_expression 'I > 2\s(I)'
_cod_data_source_file deposit_ligand_L.cif
_cod_data_source_block p
_cod_database_code 4347644
_shelx_shelxl_version_number 2014/7
_shelx_space_group_comment
;
The symmetry employed for this shelxl refinement is uniquely defined
by the following loop, which should always be used as a source of
symmetry information in preference to the above space-group names.
They are only intended as comments.
;
_shelx_estimated_absorpt_t_min 0.984
_shelx_estimated_absorpt_t_max 0.992

loop_
_space_group_symop_operation_xyz
'x, y, z'
'-x, -y, -z'

loop_
_atom_site_label
_atom_site_type_symbol
_atom_site_fract_x
_atom_site_fract_y
_atom_site_fract_z
_atom_site_U_iso_or_equiv
_atom_site_adp_type
_atom_site_occupancy
_atom_site_site_symmetry_order
_atom_site_calc_flag
_atom_site_refinement_flags_posn
_atom_site_refinement_flags_adp
N1 N 0.5455(3) 0.68383(15) 0.61264(12) 0.0121(4) Uani 1 1 d . .
N2 N 0.6765(3) 0.86329(16) 0.82536(12) 0.0147(4) Uani 1 1 d . .
N3 N 0.5018(3) 0.72101(16) 0.41194(12) 0.0140(4) Uani 1 1 d . .
N4 N 0.6279(3) 0.80154(16) 1.03101(12) 0.0169(4) Uani 1 1 d . .
N5 N 0.3277(3) 0.55676(17) 0.17920(12) 0.0178(4) Uani 1 1 d . .
O1 O 0.3772(3) 1.06375(13) 0.72663(10) 0.0203(4) Uani 1 1 d . .
O2 O 0.2280(3) 0.95390(13) 0.55022(10) 0.0188(4) Uani 1 1 d . .
C1 C 0.6290(3) 0.64621(18) 0.53684(14) 0.0119(5) Uani 1 1 d . .
C2 C 0.8472(3) 0.62654(18) 0.53558(15) 0.0139(5) Uani 1 1 d . .
H2A H 0.9019 0.6007 0.4810 0.017 Uiso 1 1 calc R U
C3 C 0.9847(4) 0.64501(19) 0.61500(15) 0.0169(5) Uani 1 1 d . .
H3A H 1.1341 0.6309 0.6157 0.020 Uiso 1 1 calc R U
C4 C 0.9000(4) 0.68437(19) 0.69318(15) 0.0160(5) Uani 1 1 d . .
H4A H 0.9910 0.6984 0.7485 0.019 Uiso 1 1 calc R U
C5 C 0.6800(3) 0.70310(18) 0.68978(14) 0.0128(5) Uani 1 1 d . .
C6 C 0.5832(4) 0.74621(19) 0.77376(15) 0.0152(5) Uani 1 1 d . .
H6A H 0.4230 0.7458 0.7588 0.018 Uiso 1 1 calc R U
H6B H 0.6098 0.6932 0.8103 0.018 Uiso 1 1 calc R U
C7 C 0.6275(4) 0.95093(19) 0.78058(15) 0.0172(5) Uani 1 1 d . .
H7A H 0.6828 0.9288 0.7230 0.021 Uiso 1 1 calc R U
H7B H 0.7098 1.0250 0.8165 0.021 Uiso 1 1 calc R U
C8 C 0.3882(4) 0.9703(2) 0.76390(17) 0.0229(6) Uani 1 1 d . .
H8A H 0.3040 0.8999 0.7226 0.028 Uiso 1 1 calc R U
H8B H 0.3262 0.9891 0.8200 0.028 Uiso 1 1 calc R U
C9 C 0.1638(4) 1.0746(2) 0.68729(16) 0.0202(5) Uani 1 1 d . .
H9A H 0.1678 1.1448 0.6674 0.024 Uiso 1 1 calc R U
H9B H 0.0646 1.0846 0.7325 0.024 Uiso 1 1 calc R U
C10 C 0.0715(4) 0.9721(2) 0.60938(15) 0.0165(5) Uani 1 1 d . .
H10A H 0.0451 0.9030 0.6293 0.020 Uiso 1 1 calc R U
H10B H -0.0689 0.9879 0.5799 0.020 Uiso 1 1 calc R U
C11 C 0.2343(4) 0.83811(18) 0.49924(15) 0.0161(5) Uani 1 1 d . .
H11A H 0.1174 0.8167 0.4475 0.019 Uiso 1 1 calc R U
H11B H 0.2142 0.7849 0.5353 0.019 Uiso 1 1 calc R U
C12 C 0.4585(4) 0.83225(18) 0.46954(15) 0.0140(5) Uani 1 1 d . .
H12A H 0.4774 0.8911 0.4382 0.017 Uiso 1 1 calc R U
H12B H 0.5707 0.8536 0.5229 0.017 Uiso 1 1 calc R U
C13 C 0.4748(3) 0.62598(18) 0.45123(14) 0.0134(5) Uani 1 1 d . .
H13A H 0.5025 0.5531 0.4087 0.016 Uiso 1 1 calc R U
H13B H 0.3221 0.6176 0.4627 0.016 Uiso 1 1 calc R U
C14 C 0.3720(4) 0.6927(2) 0.32419(14) 0.0159(5) Uani 1 1 d . .
H14A H 0.3560 0.7647 0.3075 0.019 Uiso 1 1 calc R U
H14B H 0.2238 0.6598 0.3270 0.019 Uiso 1 1 calc R U
C15 C 0.4687(4) 0.60859(19) 0.25318(14) 0.0137(5) Uani 1 1 d . .
C16 C 0.4063(4) 0.4864(2) 0.11193(16) 0.0218(5) Uani 1 1 d . .
H16A H 0.3075 0.4499 0.0594 0.026 Uiso 1 1 calc R U
C17 C 0.6224(4) 0.4635(2) 0.11388(16) 0.0222(5) Uani 1 1 d . .
H17A H 0.6708 0.4129 0.0641 0.027 Uiso 1 1 calc R U
C18 C 0.7671(4) 0.5165(2) 0.19055(16) 0.0209(5) Uani 1 1 d . .
H18A H 0.9170 0.5026 0.1946 0.025 Uiso 1 1 calc R U
C19 C 0.6889(4) 0.5899(2) 0.26080(15) 0.0173(5) Uani 1 1 d . .
H19A H 0.7847 0.6273 0.3140 0.021 Uiso 1 1 calc R U
C20 C 0.6127(4) 0.8930(2) 0.91406(14) 0.0168(5) Uani 1 1 d . .
H20A H 0.4547 0.8694 0.9090 0.020 Uiso 1 1 calc R U
H20B H 0.6361 0.9778 0.9405 0.020 Uiso 1 1 calc R U
C21 C 0.7398(3) 0.83625(19) 0.97465(14) 0.0148(5) Uani 1 1 d . .
C22 C 0.9623(4) 0.8261(2) 0.97453(15) 0.0192(5) Uani 1 1 d . .
H22A H 1.0376 0.8521 0.9342 0.023 Uiso 1 1 calc R U
C23 C 1.0725(4) 0.7775(2) 1.03405(16) 0.0204(5) Uani 1 1 d . .
H23A H 1.2249 0.7704 1.0355 0.024 Uiso 1 1 calc R U
C24 C 0.9580(4) 0.7395(2) 1.09145(15) 0.0196(5) Uani 1 1 d . .
H24A H 1.0288 0.7042 1.1321 0.024 Uiso 1 1 calc R U
C25 C 0.7375(4) 0.7543(2) 1.08812(15) 0.0192(5) Uani 1 1 d . .
H25A H 0.6594 0.7298 1.1284 0.023 Uiso 1 1 calc R U

loop_
_atom_site_aniso_label
_atom_site_aniso_U_11
_atom_site_aniso_U_22
_atom_site_aniso_U_33
_atom_site_aniso_U_23
_atom_site_aniso_U_13
_atom_site_aniso_U_12
N1 0.0154(9) 0.0091(9) 0.0114(10) 0.0031(8) 0.0015(7) 0.0003(7)
N2 0.0170(10) 0.0173(10) 0.0089(9) 0.0019(8) 0.0026(7) 0.0013(8)
N3 0.0177(10) 0.0126(10) 0.0111(10) 0.0031(8) 0.0018(7) 0.0001(7)
N4 0.0168(10) 0.0203(11) 0.0116(10) 0.0013(8) 0.0028(8) 0.0014(8)
N5 0.0183(10) 0.0201(11) 0.0126(10) 0.0021(8) 0.0014(8) -0.0003(8)
O1 0.0247(9) 0.0162(9) 0.0195(9) 0.0071(7) -0.0021(7) 0.0000(7)
O2 0.0276(9) 0.0107(8) 0.0179(9) 0.0009(7) 0.0109(7) -0.0007(7)
C1 0.0162(11) 0.0075(10) 0.0128(12) 0.0040(9) 0.0040(9) -0.0003(8)
C2 0.0165(11) 0.0116(11) 0.0134(12) 0.0016(9) 0.0058(9) 0.0015(9)
C3 0.0135(11) 0.0158(12) 0.0225(13) 0.0063(10) 0.0042(9) 0.0036(9)
C4 0.0175(12) 0.0169(12) 0.0142(12) 0.0065(10) -0.0003(9) 0.0019(9)
C5 0.0175(11) 0.0083(11) 0.0131(12) 0.0045(9) 0.0019(9) -0.0009(9)
C6 0.0138(11) 0.0196(12) 0.0141(12) 0.0079(10) 0.0033(9) -0.0002(9)
C7 0.0241(13) 0.0144(12) 0.0120(12) 0.0027(9) 0.0030(10) -0.0013(9)
C8 0.0254(13) 0.0223(13) 0.0247(14) 0.0132(11) 0.0028(11) 0.0023(10)
C9 0.0237(13) 0.0164(12) 0.0213(13) 0.0057(10) 0.0035(10) 0.0065(10)
C10 0.0176(11) 0.0160(12) 0.0185(13) 0.0073(10) 0.0048(9) 0.0058(9)
C11 0.0220(12) 0.0071(11) 0.0176(12) 0.0020(9) 0.0012(10) -0.0002(9)
C12 0.0195(12) 0.0100(11) 0.0128(12) 0.0046(9) 0.0019(9) -0.0018(9)
C13 0.0155(11) 0.0093(11) 0.0143(12) 0.0019(9) 0.0026(9) -0.0007(8)
C14 0.0158(11) 0.0198(12) 0.0119(12) 0.0044(10) 0.0012(9) 0.0025(9)
C15 0.0186(11) 0.0134(11) 0.0118(12) 0.0077(9) 0.0033(9) 0.0001(9)
C16 0.0300(14) 0.0214(13) 0.0119(12) 0.0024(10) 0.0037(10) -0.0028(11)
C17 0.0307(14) 0.0180(13) 0.0179(13) 0.0023(10) 0.0105(10) 0.0029(10)
C18 0.0213(12) 0.0203(13) 0.0238(14) 0.0081(11) 0.0096(10) 0.0024(10)
C19 0.0164(12) 0.0191(12) 0.0161(12) 0.0054(10) 0.0019(9) -0.0017(9)
C20 0.0151(11) 0.0247(13) 0.0088(11) 0.0011(10) 0.0025(9) 0.0047(9)
C21 0.0154(11) 0.0183(12) 0.0070(11) -0.0018(9) 0.0010(9) 0.0010(9)
C22 0.0165(12) 0.0252(13) 0.0137(12) 0.0014(10) 0.0044(9) 0.0002(10)
C23 0.0119(11) 0.0248(13) 0.0200(13) 0.0003(11) -0.0002(9) 0.0033(10)
C24 0.0226(12) 0.0173(12) 0.0155(13) 0.0024(10) -0.0041(10) 0.0021(10)
C25 0.0252(13) 0.0209(13) 0.0105(12) 0.0034(10) 0.0025(10) -0.0001(10)

loop_
_atom_type_symbol
_atom_type_description
_atom_type_scat_dispersion_real
_atom_type_scat_dispersion_imag
_atom_type_scat_source
C C 0.0033 0.0016 'International Tables Vol C Tables 4.2.6.8 and 6.1.1.4'
H H 0.0000 0.0000 'International Tables Vol C Tables 4.2.6.8 and 6.1.1.4'
N N 0.0061 0.0033 'International Tables Vol C Tables 4.2.6.8 and 6.1.1.4'
O O 0.0106 0.0060 'International Tables Vol C Tables 4.2.6.8 and 6.1.1.4'

loop_
_geom_angle_atom_site_label_1
_geom_angle_atom_site_label_2
_geom_angle_atom_site_label_3
_geom_angle
C1 N1 C5 118.41(18)
C7 N2 C20 112.04(18)
C7 N2 C6 113.63(17)
C20 N2 C6 110.57(17)
C14 N3 C12 112.20(17)
C14 N3 C13 110.80(17)
C12 N3 C13 113.08(17)
C21 N4 C25 117.8(2)
C16 N5 C15 117.6(2)
C9 O1 C8 113.90(18)
C11 O2 C10 115.78(17)
N1 C1 C2 122.3(2)
N1 C1 C13 117.32(19)
C2 C1 C13 120.4(2)
C3 C2 C1 119.2(2)
C3 C2 H2A 120.4
C1 C2 H2A 120.4
C4 C3 C2 118.8(2)
C4 C3 H3A 120.6
C2 C3 H3A 120.6
C3 C4 C5 119.1(2)
C3 C4 H4A 120.4
C5 C4 H4A 120.4
N1 C5 C4 122.2(2)
N1 C5 C6 117.44(19)
C4 C5 C6 120.4(2)
N2 C6 C5 112.28(17)
N2 C6 H6A 109.1
C5 C6 H6A 109.1
N2 C6 H6B 109.1
C5 C6 H6B 109.1
H6A C6 H6B 107.9
N2 C7 C8 115.90(19)
N2 C7 H7A 108.3
C8 C7 H7A 108.3
N2 C7 H7B 108.3
C8 C7 H7B 108.3
H7A C7 H7B 107.4
O1 C8 C7 107.16(19)
O1 C8 H8A 110.3
C7 C8 H8A 110.3
O1 C8 H8B 110.3
C7 C8 H8B 110.3
H8A C8 H8B 108.5
O1 C9 C10 113.46(18)
O1 C9 H9A 108.9
C10 C9 H9A 108.9
O1 C9 H9B 108.9
C10 C9 H9B 108.9
H9A C9 H9B 107.7
O2 C10 C9 107.12(18)
O2 C10 H10A 110.3
C9 C10 H10A 110.3
O2 C10 H10B 110.3
C9 C10 H10B 110.3
H10A C10 H10B 108.5
O2 C11 C12 105.95(17)
O2 C11 H11A 110.5
C12 C11 H11A 110.5
O2 C11 H11B 110.5
C12 C11 H11B 110.5
H11A C11 H11B 108.7
N3 C12 C11 116.39(17)
N3 C12 H12A 108.2
C11 C12 H12A 108.2
N3 C12 H12B 108.2
C11 C12 H12B 108.2
H12A C12 H12B 107.3
N3 C13 C1 111.96(17)
N3 C13 H13A 109.2
C1 C13 H13A 109.2
N3 C13 H13B 109.2
C1 C13 H13B 109.2
H13A C13 H13B 107.9
N3 C14 C15 114.00(18)
N3 C14 H14A 108.8
C15 C14 H14A 108.8
N3 C14 H14B 108.8
C15 C14 H14B 108.8
H14A C14 H14B 107.6
N5 C15 C19 122.0(2)
N5 C15 C14 114.78(19)
C19 C15 C14 123.1(2)
N5 C16 C17 124.0(2)
N5 C16 H16A 118.0
C17 C16 H16A 118.0
C16 C17 C18 118.1(2)
C16 C17 H17A 120.9
C18 C17 H17A 120.9
C19 C18 C17 118.7(2)
C19 C18 H18A 120.7
C17 C18 H18A 120.7
C18 C19 C15 119.5(2)
C18 C19 H19A 120.2
C15 C19 H19A 120.2
N2 C20 C21 112.80(18)
N2 C20 H20A 109.0
C21 C20 H20A 109.0
N2 C20 H20B 109.0
C21 C20 H20B 109.0
H20A C20 H20B 107.8
N4 C21 C22 122.4(2)
N4 C21 C20 116.07(19)
C22 C21 C20 121.5(2)
C23 C22 C21 119.0(2)
C23 C22 H22A 120.5
C21 C22 H22A 120.5
C24 C23 C22 119.1(2)
C24 C23 H23A 120.4
C22 C23 H23A 120.4
C25 C24 C23 118.2(2)
C25 C24 H24A 120.9
C23 C24 H24A 120.9
N4 C25 C24 123.5(2)
N4 C25 H25A 118.3
C24 C25 H25A 118.3

loop_
_geom_bond_atom_site_label_1
_geom_bond_atom_site_label_2
_geom_bond_distance
N1 C1 1.344(3)
N1 C5 1.348(3)
N2 C7 1.464(3)
N2 C20 1.467(3)
N2 C6 1.469(3)
N3 C14 1.461(3)
N3 C12 1.464(3)
N3 C13 1.470(3)
N4 C21 1.341(3)
N4 C25 1.342(3)
N5 C16 1.333(3)
N5 C15 1.345(3)
O1 C9 1.420(3)
O1 C8 1.423(3)
O2 C11 1.417(3)
O2 C10 1.418(3)
C1 C2 1.387(3)
C1 C13 1.513(3)
C2 C3 1.387(3)
C2 H2A 0.9500
C3 C4 1.383(3)
C3 H3A 0.9500
C4 C5 1.391(3)
C4 H4A 0.9500
C5 C6 1.505(3)
C6 H6A 0.9900
C6 H6B 0.9900
C7 C8 1.516(3)
C7 H7A 0.9900
C7 H7B 0.9900
C8 H8A 0.9900
C8 H8B 0.9900
C9 C10 1.511(3)
C9 H9A 0.9900
C9 H9B 0.9900
C10 H10A 0.9900
C10 H10B 0.9900
C11 C12 1.520(3)
C11 H11A 0.9900
C11 H11B 0.9900
C12 H12A 0.9900
C12 H12B 0.9900
C13 H13A 0.9900
C13 H13B 0.9900
C14 C15 1.507(3)
C14 H14A 0.9900
C14 H14B 0.9900
C15 C19 1.390(3)
C16 C17 1.380(3)
C16 H16A 0.9500
C17 C18 1.387(3)
C17 H17A 0.9500
C18 C19 1.380(3)
C18 H18A 0.9500
C19 H19A 0.9500
C20 C21 1.508(3)
C20 H20A 0.9900
C20 H20B 0.9900
C21 C22 1.390(3)
C22 C23 1.383(3)
C22 H22A 0.9500
C23 C24 1.384(3)
C23 H23A 0.9500
C24 C25 1.383(3)
C24 H24A 0.9500
C25 H25A 0.9500

loop_
_geom_hbond_atom_site_label_D
_geom_hbond_atom_site_label_H
_geom_hbond_atom_site_label_A
_geom_hbond_distance_DH
_geom_hbond_distance_HA
_geom_hbond_distance_DA
_geom_hbond_angle_DHA
_geom_hbond_site_symmetry_A
C10 H10B O2 0.99 2.48 3.318(3) 141.9 2_576
C12 H12A O2 0.99 2.49 3.261(3) 134.1 2_676
